data_4347101
loop_
_publ_author_name
'Yogendra, Sivathmeehan'
'Chitnis, Saurabh S.'
'Hennersdorf, Felix'
'Bodensteiner, Michael'
'Fischer, Roland'
'Burford, Neil'
'Weigand, Jan J.'

_publ_section_title
;
 Condensation Reactions of Chlorophosphanes with Chalcogenides.
;
_journal_issue 4
_journal_name_full 'Inorganic chemistry'
_journal_page_first 1854
_journal_page_last 1860
_journal_paper_doi 10.1021/acs.inorgchem.5b02723
_journal_volume 55
_journal_year 2016
_chemical_formula_moiety 'C24 H20 P2 Se '
_chemical_formula_sum 'C24 H20 P2 Se'
_chemical_formula_weight 449.30
_space_group_IT_number 14
_space_group_name_Hall '-P 2ybc'
_space_group_name_H-M_alt 'P 1 21/c 1'
_symmetry_cell_setting monoclinic
_symmetry_space_group_name_Hall '-P 2ybc'
_symmetry_space_group_name_H-M 'P 1 21/c 1'
_atom_sites_solution_hydrogens geom
_atom_sites_solution_primary direct
_atom_sites_solution_secondary difmap
_audit_creation_method SHELXL-97
_cell_angle_alpha 90.00
_cell_angle_beta 91.974(2)
_cell_angle_gamma 90.00
_cell_formula_units_Z 4
_cell_length_a 9.2358(6)
_cell_length_b 13.6734(9)
_cell_length_c 16.3139(10)
_cell_measurement_reflns_used 900
_cell_measurement_temperature 153(2)
_cell_measurement_theta_max 22.5
_cell_measurement_theta_min 1
_cell_volume 2059.0(2)
_computing_cell_refinement 'APEX2 Software Suit (v2012.4-3)'
_computing_data_collection 'APEX2 Software Suit (v2012.4-3)'
_computing_data_reduction 'APEX2 Software Suit (v2012.4-3)'
_computing_molecular_graphics
;
ORTEP3,L.J. Farrugia, J. Appl. Cryst. (1997) 30, 565
;
_computing_structure_refinement
;
SHELXL-97, G. M. Sheldrick, Acta Cryst. (2008) A64, 112-122
;
_computing_structure_solution
;
SHELXS-97 , G. M. Sheldrick, Acta Cryst. (2008) A64, 112-122
;
_diffrn_ambient_temperature 153(2)
_diffrn_detector_area_resol_mean 80
_diffrn_measured_fraction_theta_full 0.999
_diffrn_measured_fraction_theta_max 0.999
_diffrn_measurement_device_type 'CCD area detector'
_diffrn_measurement_method 'Omega and Phi scans'
_diffrn_radiation_monochromator 'HELIOS multilayer optics, Montel mirror'
_diffrn_radiation_source 'microfocus sealed tube'
_diffrn_radiation_type MoK\a
_diffrn_radiation_wavelength 0.71073
_diffrn_reflns_av_R_equivalents 0.0265
_diffrn_reflns_av_sigmaI/netI 0.0247
_diffrn_reflns_limit_h_max 12
_diffrn_reflns_limit_h_min -12
_diffrn_reflns_limit_k_max 17
_diffrn_reflns_limit_k_min -17
_diffrn_reflns_limit_l_max 21
_diffrn_reflns_limit_l_min -18
_diffrn_reflns_number 16724
_diffrn_reflns_theta_full 27.88
_diffrn_reflns_theta_max 27.88
_diffrn_reflns_theta_min 1.94
_exptl_absorpt_coefficient_mu 1.985
_exptl_absorpt_correction_T_max 0.5968
_exptl_absorpt_correction_T_min 0.5781
_exptl_absorpt_correction_type multi-scan
_exptl_absorpt_process_details
; 
 Corrections were done with the SADABS program, utilizing the none merged
 raw data obtained from the integration process. Integration and final cell
 refinement were done with SAINT.

 SADABS reports ratio of Tmin/Tmax = 0.8412    

;
_exptl_crystal_colour yellow
_exptl_crystal_density_diffrn 1.449
_exptl_crystal_density_method 'not measured'
_exptl_crystal_description block
_exptl_crystal_F_000 912
_exptl_crystal_size_max 0.31
_exptl_crystal_size_mid 0.30
_exptl_crystal_size_min 0.29
_refine_diff_density_max 0.580
_refine_diff_density_min -0.244
_refine_diff_density_rms 0.082
_refine_ls_extinction_method none
_refine_ls_goodness_of_fit_ref 1.083
_refine_ls_hydrogen_treatment noref
_refine_ls_matrix_type full
_refine_ls_number_parameters 244
_refine_ls_number_reflns 4896
_refine_ls_number_restraints 0
_refine_ls_restrained_S_all 1.083
_refine_ls_R_factor_all 0.0347
_refine_ls_R_factor_gt 0.0291
_refine_ls_shift/su_max 0.001
_refine_ls_shift/su_mean 0.000
_refine_ls_structure_factor_coef Fsqd
_refine_ls_weighting_details 'calc w=1/[\s^2^(Fo^2^)+(0.0520P)^2^+0.3889P] where P=(Fo^2^+2Fc^2^)/3'
_refine_ls_weighting_scheme calc
_refine_ls_wR_factor_gt 0.0763
_refine_ls_wR_factor_ref 0.0855
_reflns_number_gt 4342
_reflns_number_total 4896
_reflns_threshold_expression >2sigma(I)
_cod_data_source_file ic5b02723_si_002.cif
_cod_data_source_block
;
;
_cod_original_sg_symbol_H-M 'P 21/c'
_cod_database_code 4347101

loop_
_symmetry_equiv_pos_as_xyz
'x, y, z'
'-x, y+1/2, -z+1/2'
'-x, -y, -z'
'x, -y-1/2, z-1/2'

loop_
_atom_site_label
_atom_site_type_symbol
_atom_site_fract_x
_atom_site_fract_y
_atom_site_fract_z
_atom_site_U_iso_or_equiv
_atom_site_adp_type
_atom_site_occupancy
_atom_site_symmetry_multiplicity
_atom_site_calc_flag
_atom_site_refinement_flags
C1 C 0.77414(17) 0.25365(13) 0.96724(11) 0.0234(3) Uani 1 1 d .
C2 C 0.87345(19) 0.31979(13) 0.93679(13) 0.0296(4) Uani 1 1 d .
H2 H 0.8723 0.3345 0.8799 0.035 Uiso 1 1 calc R
C3 C 0.9743(2) 0.36429(15) 0.98992(15) 0.0387(5) Uani 1 1 d .
H3 H 1.0432 0.4085 0.9689 0.046 Uiso 1 1 calc R
C4 C 0.9751(2) 0.34493(16) 1.07234(15) 0.0428(5) Uani 1 1 d .
H4 H 1.0443 0.3759 1.1081 0.051 Uiso 1 1 calc R
C5 C 0.8758(2) 0.28059(16) 1.10360(14) 0.0410(5) Uani 1 1 d .
H5 H 0.8758 0.2680 1.1609 0.049 Uiso 1 1 calc R
C6 C 0.7754(2) 0.23417(15) 1.05095(12) 0.0319(4) Uani 1 1 d .
H6 H 0.7079 0.1892 1.0723 0.038 Uiso 1 1 calc R
C7 C 0.71804(18) 0.07728(13) 0.87043(11) 0.0252(3) Uani 1 1 d .
C8 C 0.6937(2) 0.03976(16) 0.79180(13) 0.0354(4) Uani 1 1 d .
H8 H 0.6428 0.0772 0.7511 0.042 Uiso 1 1 calc R
C9 C 0.7448(2) -0.05354(17) 0.77341(15) 0.0444(5) Uani 1 1 d .
H9 H 0.7271 -0.0799 0.7201 0.053 Uiso 1 1 calc R
C10 C 0.8205(2) -0.10769(15) 0.83138(16) 0.0436(5) Uani 1 1 d .
H10 H 0.8555 -0.1708 0.8179 0.052 Uiso 1 1 calc R
C11 C 0.8459(2) -0.07040(15) 0.90929(14) 0.0395(5) Uani 1 1 d .
H11 H 0.8989 -0.1077 0.9493 0.047 Uiso 1 1 calc R
C12 C 0.7939(2) 0.02166(13) 0.92903(12) 0.0311(4) Uani 1 1 d .
H12 H 0.8102 0.0468 0.9828 0.037 Uiso 1 1 calc R
C13 C 0.32348(17) 0.12514(12) 0.89716(10) 0.0205(3) Uani 1 1 d .
C14 C 0.33282(19) 0.03144(12) 0.86369(11) 0.0245(3) Uani 1 1 d .
H14 H 0.4128 -0.0093 0.8785 0.029 Uiso 1 1 calc R
C15 C 0.2260(2) -0.00257(13) 0.80887(11) 0.0294(4) Uani 1 1 d .
H15 H 0.2338 -0.0662 0.7860 0.035 Uiso 1 1 calc R
C16 C 0.10799(19) 0.05583(15) 0.78735(11) 0.0294(4) Uani 1 1 d .
H16 H 0.0350 0.0324 0.7499 0.035 Uiso 1 1 calc R
C17 C 0.0973(2) 0.14805(14) 0.82062(12) 0.0311(4) Uani 1 1 d .
H17 H 0.0162 0.1880 0.8062 0.037 Uiso 1 1 calc R
C18 C 0.20427(19) 0.18314(14) 0.87513(12) 0.0279(4) Uani 1 1 d .
H18 H 0.1960 0.2470 0.8974 0.033 Uiso 1 1 calc R
C19 C 0.41153(18) 0.27912(11) 1.01334(11) 0.0218(3) Uani 1 1 d .
C20 C 0.40737(19) 0.28618(13) 1.09854(11) 0.0263(4) Uani 1 1 d .
H20 H 0.4280 0.2302 1.1314 0.032 Uiso 1 1 calc R
C21 C 0.3734(2) 0.37408(15) 1.13590(12) 0.0334(4) Uani 1 1 d .
H21 H 0.3719 0.3782 1.1940 0.040 Uiso 1 1 calc R
C22 C 0.3418(2) 0.45539(14) 1.08867(13) 0.0345(4) Uani 1 1 d .
H22 H 0.3175 0.5154 1.1142 0.041 Uiso 1 1 calc R
C23 C 0.34537(19) 0.44970(13) 1.00388(13) 0.0311(4) Uani 1 1 d .
H23 H 0.3233 0.5059 0.9715 0.037 Uiso 1 1 calc R
C24 C 0.38095(18) 0.36254(12) 0.96610(11) 0.0260(4) Uani 1 1 d .
H24 H 0.3846 0.3594 0.9080 0.031 Uiso 1 1 calc R
P1 P 0.64364(5) 0.19657(3) 0.89580(3) 0.02090(10) Uani 1 1 d .
P2 P 0.46083(4) 0.15822(3) 0.97562(3) 0.01966(10) Uani 1 1 d .
Se1 Se 0.59803(2) 0.282104(14) 0.790593(11) 0.03246(8) Uani 1 1 d .

loop_
_atom_site_aniso_label
_atom_site_aniso_U_11
_atom_site_aniso_U_22
_atom_site_aniso_U_33
_atom_site_aniso_U_23
_atom_site_aniso_U_13
_atom_site_aniso_U_12
C1 0.0187(7) 0.0222(7) 0.0290(9) -0.0039(7) -0.0010(6) 0.0002(6)
C2 0.0240(8) 0.0244(8) 0.0405(11) -0.0060(8) 0.0038(7) -0.0018(7)
C3 0.0232(9) 0.0307(10) 0.0623(14) -0.0142(9) 0.0014(9) -0.0057(7)
C4 0.0264(9) 0.0441(11) 0.0570(14) -0.0210(10) -0.0120(9) -0.0014(8)
C5 0.0327(10) 0.0537(13) 0.0357(11) -0.0097(9) -0.0119(9) -0.0013(9)
C6 0.0261(9) 0.0388(10) 0.0305(10) -0.0024(8) -0.0054(7) -0.0043(8)
C7 0.0203(7) 0.0249(8) 0.0309(9) -0.0046(7) 0.0058(7) -0.0055(6)
C8 0.0260(9) 0.0410(11) 0.0388(11) -0.0140(9) -0.0028(8) -0.0017(8)
C9 0.0353(10) 0.0450(12) 0.0530(13) -0.0268(11) 0.0014(9) -0.0054(9)
C10 0.0353(10) 0.0266(9) 0.0699(16) -0.0116(10) 0.0182(10) -0.0041(8)
C11 0.0403(11) 0.0291(10) 0.0502(13) 0.0075(9) 0.0161(9) 0.0030(8)
C12 0.0334(9) 0.0271(9) 0.0336(10) 0.0027(7) 0.0103(8) -0.0010(7)
C13 0.0196(7) 0.0223(8) 0.0195(8) -0.0001(6) 0.0004(6) -0.0044(6)
C14 0.0262(8) 0.0198(8) 0.0274(9) 0.0002(6) 0.0013(7) -0.0014(6)
C15 0.0352(9) 0.0254(8) 0.0276(9) -0.0049(7) 0.0018(7) -0.0087(7)
C16 0.0273(9) 0.0363(10) 0.0245(9) -0.0012(7) -0.0022(7) -0.0105(7)
C17 0.0227(8) 0.0360(10) 0.0342(10) -0.0019(8) -0.0054(7) 0.0015(7)
C18 0.0242(8) 0.0261(8) 0.0330(10) -0.0056(7) -0.0034(7) 0.0012(7)
C19 0.0195(7) 0.0208(8) 0.0251(8) -0.0026(6) -0.0012(6) -0.0026(6)
C20 0.0248(8) 0.0293(9) 0.0247(9) -0.0029(7) -0.0020(7) -0.0010(7)
C21 0.0286(9) 0.0408(11) 0.0308(10) -0.0123(8) -0.0004(7) 0.0001(8)
C22 0.0254(9) 0.0289(9) 0.0494(12) -0.0152(8) 0.0018(8) -0.0013(7)
C23 0.0241(8) 0.0224(8) 0.0465(11) 0.0001(8) -0.0008(8) -0.0021(7)
C24 0.0230(8) 0.0251(8) 0.0296(9) 0.0010(7) -0.0011(7) -0.0013(6)
P1 0.0204(2) 0.0219(2) 0.0203(2) -0.00101(16) -0.00032(16) -0.00338(15)
P2 0.02002(19) 0.0197(2) 0.0191(2) 0.00032(15) -0.00170(15) -0.00112(15)
Se1 0.04180(13) 0.03357(12) 0.02191(11) 0.00603(7) -0.00043(8) -0.00468(8)

loop_
_atom_type_symbol
_atom_type_description
_atom_type_scat_dispersion_real
_atom_type_scat_dispersion_imag
_atom_type_scat_source
C C 0.0033 0.0016 'International Tables Vol C Tables 4.2.6.8 and 6.1.1.4'
H H 0.0000 0.0000 'International Tables Vol C Tables 4.2.6.8 and 6.1.1.4'
P P 0.1023 0.0942 'International Tables Vol C Tables 4.2.6.8 and 6.1.1.4'
Se Se -0.0929 2.2259 'International Tables Vol C Tables 4.2.6.8 and 6.1.1.4'

loop_
_geom_angle_atom_site_label_1
_geom_angle_atom_site_label_2
_geom_angle_atom_site_label_3
_geom_angle
C6 C1 C2 119.44(17)
C6 C1 P1 121.92(14)
C2 C1 P1 118.63(14)
C3 C2 C1 119.8(2)
C3 C2 H2 120.1
C1 C2 H2 120.1
C4 C3 C2 120.5(2)
C4 C3 H3 119.7
C2 C3 H3 119.7
C3 C4 C5 120.26(19)
C3 C4 H4 119.9
C5 C4 H4 119.9
C4 C5 C6 119.9(2)
C4 C5 H5 120.1
C6 C5 H5 120.1
C1 C6 C5 120.03(19)
C1 C6 H6 120.0
C5 C6 H6 120.0
C12 C7 C8 119.53(17)
C12 C7 P1 121.18(14)
C8 C7 P1 119.25(15)
C7 C8 C9 119.3(2)
C7 C8 H8 120.4
C9 C8 H8 120.4
C10 C9 C8 120.8(2)
C10 C9 H9 119.6
C8 C9 H9 119.6
C9 C10 C11 120.04(19)
C9 C10 H10 120.0
C11 C10 H10 120.0
C10 C11 C12 119.9(2)
C10 C11 H11 120.1
C12 C11 H11 120.1
C11 C12 C7 120.39(19)
C11 C12 H12 119.8
C7 C12 H12 119.8
C18 C13 C14 118.69(15)
C18 C13 P2 124.25(13)
C14 C13 P2 116.76(13)
C15 C14 C13 120.45(16)
C15 C14 H14 119.8
C13 C14 H14 119.8
C16 C15 C14 120.33(17)
C16 C15 H15 119.8
C14 C15 H15 119.8
C17 C16 C15 119.60(16)
C17 C16 H16 120.2
C15 C16 H16 120.2
C16 C17 C18 120.56(17)
C16 C17 H17 119.7
C18 C17 H17 119.7
C17 C18 C13 120.37(17)
C17 C18 H18 119.8
C13 C18 H18 119.8
C20 C19 C24 118.69(16)
C20 C19 P2 114.45(13)
C24 C19 P2 126.85(14)
C21 C20 C19 120.77(17)
C21 C20 H20 119.6
C19 C20 H20 119.6
C22 C21 C20 119.98(18)
C22 C21 H21 120.0
C20 C21 H21 120.0
C21 C22 C23 120.02(17)
C21 C22 H22 120.0
C23 C22 H22 120.0
C24 C23 C22 120.38(18)
C24 C23 H23 119.8
C22 C23 H23 119.8
C23 C24 C19 120.14(17)
C23 C24 H24 119.9
C19 C24 H24 119.9
C1 P1 C7 106.39(8)
C1 P1 Se1 113.10(6)
C7 P1 Se1 112.21(6)
C1 P1 P2 102.98(6)
C7 P1 P2 102.77(6)
Se1 P1 P2 118.16(2)
C19 P2 C13 106.55(8)
C19 P2 P1 100.74(6)
C13 P2 P1 99.82(5)

loop_
_geom_bond_atom_site_label_1
_geom_bond_atom_site_label_2
_geom_bond_distance
C1 C6 1.391(3)
C1 C2 1.392(3)
C1 P1 1.8230(17)
C2 C3 1.391(3)
C2 H2 0.9500
C3 C4 1.370(3)
C3 H3 0.9500
C4 C5 1.382(3)
C4 H4 0.9500
C5 C6 1.394(3)
C5 H5 0.9500
C6 H6 0.9500
C7 C12 1.392(3)
C7 C8 1.393(3)
C7 P1 1.8231(18)
C8 C9 1.397(3)
C8 H8 0.9500
C9 C10 1.373(4)
C9 H9 0.9500
C10 C11 1.382(3)
C10 H10 0.9500
C11 C12 1.389(3)
C11 H11 0.9500
C12 H12 0.9500
C13 C18 1.394(2)
C13 C14 1.397(2)
C13 P2 1.8276(17)
C14 C15 1.389(2)
C14 H14 0.9500
C15 C16 1.386(3)
C15 H15 0.9500
C16 C17 1.378(3)
C16 H16 0.9500
C17 C18 1.392(2)
C17 H17 0.9500
C18 H18 0.9500
C19 C20 1.395(3)
C19 C24 1.400(2)
C19 P2 1.8270(17)
C20 C21 1.388(3)
C20 H20 0.9500
C21 C22 1.378(3)
C21 H21 0.9500
C22 C23 1.387(3)
C22 H22 0.9500
C23 C24 1.386(3)
C23 H23 0.9500
C24 H24 0.9500
P1 Se1 2.1075(5)
P1 P2 2.2299(6)

loop_
_geom_torsion_atom_site_label_1
_geom_torsion_atom_site_label_2
_geom_torsion_atom_site_label_3
_geom_torsion_atom_site_label_4
_geom_torsion
C6 C1 C2 C3 1.1(3)
P1 C1 C2 C3 -179.90(14)
C1 C2 C3 C4 -1.2(3)
C2 C3 C4 C5 0.2(3)
C3 C4 C5 C6 0.8(3)
C2 C1 C6 C5 -0.1(3)
P1 C1 C6 C5 -179.03(16)
C4 C5 C6 C1 -0.9(3)
C12 C7 C8 C9 0.6(3)
P1 C7 C8 C9 -177.05(15)
C7 C8 C9 C10 -1.1(3)
C8 C9 C10 C11 0.6(3)
C9 C10 C11 C12 0.4(3)
C10 C11 C12 C7 -0.9(3)
C8 C7 C12 C11 0.4(3)
P1 C7 C12 C11 177.98(14)
C18 C13 C14 C15 0.7(2)
P2 C13 C14 C15 174.55(13)
C13 C14 C15 C16 -0.6(3)
C14 C15 C16 C17 0.1(3)
C15 C16 C17 C18 0.4(3)
C16 C17 C18 C13 -0.3(3)
C14 C13 C18 C17 -0.2(3)
P2 C13 C18 C17 -173.57(14)
C24 C19 C20 C21 0.1(3)
P2 C19 C20 C21 179.14(14)
C19 C20 C21 C22 0.7(3)
C20 C21 C22 C23 -0.7(3)
C21 C22 C23 C24 -0.1(3)
C22 C23 C24 C19 0.9(3)
C20 C19 C24 C23 -0.9(2)
P2 C19 C24 C23 -179.81(13)
C6 C1 P1 C7 -83.78(16)
C2 C1 P1 C7 97.30(15)
C6 C1 P1 Se1 152.59(14)
C2 C1 P1 Se1 -26.33(16)
C6 C1 P1 P2 23.93(16)
C2 C1 P1 P2 -154.99(13)
C12 C7 P1 C1 36.78(16)
C8 C7 P1 C1 -145.64(14)
C12 C7 P1 Se1 160.96(13)
C8 C7 P1 Se1 -21.46(16)
C12 C7 P1 P2 -71.08(14)
C8 C7 P1 P2 106.50(14)
C20 C19 P2 C13 129.47(13)
C24 C19 P2 C13 -51.58(17)
C20 C19 P2 P1 -126.80(12)
C24 C19 P2 P1 52.15(16)
C18 C13 P2 C19 -1.77(17)
C14 C13 P2 C19 -175.25(13)
C18 C13 P2 P1 -106.17(15)
C14 C13 P2 P1 80.35(13)
C1 P1 P2 C19 60.08(8)
C7 P1 P2 C19 170.51(8)
Se1 P1 P2 C19 -65.37(6)
C1 P1 P2 C13 169.16(8)
C7 P1 P2 C13 -80.40(8)
Se1 P1 P2 C13 43.71(6)
